data_4080568
loop_
_publ_author_name
'Miyazaki, Takamasa'
'Tanabe, Yoshiaki'
'Yuki, Masahiro'
'Miyake, Yoshihiro'
'Nishibayashi, Yoshiaki'

_publ_section_title
;
 Synthesis, Structure, and Reactivity of Group VI Metal Complexes Bearing
 Group IV Metallocenyldiphosphine Moieties and a
 Pentamethylcyclopentadienyl Ligand
;
_journal_issue 6
_journal_name_full Organometallics
_journal_page_first 2007
_journal_paper_doi 10.1021/om400088d
_journal_volume 32
_journal_year 2013
_chemical_formula_moiety 'C32 H52 Cl Hf Mo P2'
_chemical_formula_sum 'C32 H52 Cl Hf Mo P2'
_chemical_formula_weight 808.59
_space_group_IT_number 14
_symmetry_cell_setting monoclinic
_symmetry_Int_Tables_number 14
_symmetry_space_group_name_Hall '-P 2yn'
_symmetry_space_group_name_H-M 'P 1 21/n 1'
_atom_sites_solution_hydrogens geom
_atom_sites_solution_primary direct
_atom_sites_solution_secondary difmap
_cell_angle_alpha 90.0000
_cell_angle_beta 90.5325(7)
_cell_angle_gamma 90.0000
_cell_formula_units_Z 4
_cell_length_a 9.3302(3)
_cell_length_b 19.5282(5)
_cell_length_c 18.0595(5)
_cell_measurement_reflns_used 33572
_cell_measurement_temperature 93
_cell_measurement_theta_max 27.48
_cell_measurement_theta_min 3.02
_cell_volume 3290.34(16)
_computing_cell_refinement PROCESS-AUTO
_computing_data_collection PROCESS-AUTO
_computing_data_reduction PROCESS-AUTO
_computing_molecular_graphics 'CrystalStructure 4.0'
_computing_publication_material 'CrystalStructure 4.0 (Rigaku, 2010)'
_computing_structure_refinement 'CRYSTALS (Carruthers, et al., 1999)'
_computing_structure_solution SIR97
_diffrn_ambient_temperature 93
_diffrn_detector_area_resol_mean 7.143
_diffrn_measured_fraction_theta_full 0.992
_diffrn_measured_fraction_theta_max 0.992
_diffrn_measurement_device_type 'Rigaku Saturn70'
_diffrn_measurement_method \w
_diffrn_radiation_type 'Mo K\a'
_diffrn_radiation_wavelength 0.71075
_diffrn_reflns_av_R_equivalents 0.0221
_diffrn_reflns_limit_h_max 11
_diffrn_reflns_limit_h_min -12
_diffrn_reflns_limit_k_max 25
_diffrn_reflns_limit_k_min -25
_diffrn_reflns_limit_l_max 23
_diffrn_reflns_limit_l_min -23
_diffrn_reflns_number 33676
_diffrn_reflns_theta_full 27.48
_diffrn_reflns_theta_max 27.48
_diffrn_standards_number 0
_exptl_absorpt_coefficient_mu 3.726
_exptl_absorpt_correction_T_max 0.572
_exptl_absorpt_correction_T_min 0.437
_exptl_absorpt_correction_type multi-scan
_exptl_absorpt_process_details 'REQAB (Rigaku, 1998)'
_exptl_crystal_colour Brown
_exptl_crystal_density_diffrn 1.632
_exptl_crystal_density_method 'not measured'
_exptl_crystal_description Block
_exptl_crystal_F_000 1620.00
_exptl_crystal_size_max 0.250
_exptl_crystal_size_mid 0.200
_exptl_crystal_size_min 0.150
_refine_diff_density_max 0.578
_refine_diff_density_min -0.552
_refine_ls_extinction_method none
_refine_ls_goodness_of_fit_ref 1.000
_refine_ls_hydrogen_treatment constr
_refine_ls_number_parameters 386
_refine_ls_number_reflns 7488
_refine_ls_R_factor_gt 0.0174
_refine_ls_shift/su_max 0.000
_refine_ls_structure_factor_coef Fsqd
_refine_ls_weighting_details 'w = 1/[4.5600\s(Fo^2^)]/(4Fo^2^)'
_refine_ls_weighting_scheme calc
_refine_ls_wR_factor_ref 0.0406
_reflns_number_gt 7309
_reflns_number_total 7488
_reflns_threshold_expression F^2^>2.0\s(F^2^)
_cod_data_source_file om400088d_si_002.cif
_cod_data_source_block '_5b'
_cod_original_cell_volume 3290.33(15)
_cod_database_code 4080568

loop_
_symmetry_equiv_pos_site_id
_symmetry_equiv_pos_as_xyz
1 +X,+Y,+Z
2 1/2-X,1/2+Y,1/2-Z
3 -X,-Y,-Z
4 1/2+X,1/2-Y,1/2+Z

loop_
_atom_site_label
_atom_site_type_symbol
_atom_site_fract_x
_atom_site_fract_y
_atom_site_fract_z
_atom_site_U_iso_or_equiv
_atom_site_adp_type
_atom_site_occupancy
_atom_site_symmetry_multiplicity
_atom_site_calc_flag
_atom_site_refinement_flags
Hf(1) Hf 0.746510(10) 0.356860(10) 0.616100(10) 0.00991(3) Uani 1.000000(10) 4 d .
Mo(1) Mo 0.62630(2) 0.202960(10) 0.552040(10) 0.00980(4) Uani 1.0 4 d .
Cl(1) Cl 0.86276(5) 0.24507(2) 0.59091(3) 0.02166(13) Uani 1.0 4 d .
P(1) P 0.51425(6) 0.29576(2) 0.48548(3) 0.01202(12) Uani 1.0 4 d .
P(2) P 0.50747(5) 0.22870(2) 0.66835(3) 0.01162(12) Uani 1.0 4 d .
C(1) C 0.6213(3) 0.37271(10) 0.49745(10) 0.0163(5) Uani 1.0 4 d .
C(2) C 0.5901(3) 0.43148(10) 0.54063(11) 0.0222(6) Uani 1.0 4 d .
C(3) C 0.7182(3) 0.46905(10) 0.55118(12) 0.0272(6) Uani 1.0 4 d .
C(4) C 0.8278(3) 0.43540(11) 0.51357(11) 0.0270(7) Uani 1.0 4 d .
C(5) C 0.7709(3) 0.37556(11) 0.48131(11) 0.0221(6) Uani 1.0 4 d .
C(6) C 0.5023(3) 0.29201(10) 0.38322(10) 0.0180(6) Uani 1.0 4 d .
C(7) C 0.4369(3) 0.35486(10) 0.34416(12) 0.0218(6) Uani 1.0 4 d .
C(8) C 0.3348(2) 0.33021(10) 0.50531(11) 0.0162(5) Uani 1.0 4 d .
C(9) C 0.2170(3) 0.27754(11) 0.48888(12) 0.0212(6) Uani 1.0 4 d .
C(10) C 0.5884(3) 0.30450(10) 0.70926(10) 0.0152(5) Uani 1.0 4 d .
C(11) C 0.5418(3) 0.37311(10) 0.69816(12) 0.0193(6) Uani 1.0 4 d .
C(12) C 0.6482(3) 0.41812(11) 0.72560(11) 0.0227(6) Uani 1.0 4 d .
C(13) C 0.7609(3) 0.37824(11) 0.75397(11) 0.0226(6) Uani 1.0 4 d .
C(14) C 0.7268(3) 0.30852(11) 0.74264(11) 0.0198(6) Uani 1.0 4 d .
C(15) C 0.5418(3) 0.16670(10) 0.74379(11) 0.0165(5) Uani 1.0 4 d .
C(16) C 0.4882(3) 0.18559(11) 0.82096(11) 0.0231(6) Uani 1.0 4 d .
C(17) C 0.3173(2) 0.24975(10) 0.68531(11) 0.0153(5) Uani 1.0 4 d .
C(18) C 0.2115(3) 0.19015(10) 0.67497(12) 0.0209(6) Uani 1.0 4 d .
C(19) C 0.7600(3) 0.11485(10) 0.50083(12) 0.0178(6) Uani 1.0 4 d .
C(20) C 0.6476(3) 0.13108(9) 0.44976(11) 0.0171(6) Uani 1.0 4 d .
C(21) C 0.5140(3) 0.11509(9) 0.48517(10) 0.0147(5) Uani 1.0 4 d .
C(22) C 0.5481(2) 0.08703(9) 0.55644(10) 0.0145(5) Uani 1.0 4 d .
C(23) C 0.6985(3) 0.08783(9) 0.56683(11) 0.0162(5) Uani 1.0 4 d .
C(24) C 0.9180(3) 0.11667(11) 0.48334(13) 0.0280(7) Uani 1.0 4 d .
C(25) C 0.6712(3) 0.14230(10) 0.36814(12) 0.0254(7) Uani 1.0 4 d .
C(26) C 0.3692(3) 0.11036(10) 0.44851(11) 0.0202(6) Uani 1.0 4 d .
C(27) C 0.4402(3) 0.04961(10) 0.60328(11) 0.0196(6) Uani 1.0 4 d .
C(28) C 0.7836(3) 0.05946(10) 0.63137(12) 0.0236(6) Uani 1.0 4 d .
C(29) C 0.9830(3) 0.38227(10) 0.64147(12) 0.0195(6) Uani 1.0 4 d .
C(30) C 1.0359(2) 0.45445(10) 0.66558(11) 0.0180(6) Uani 1.0 4 d .
C(31) C 1.1984(2) 0.45798(10) 0.67377(11) 0.0181(6) Uani 1.0 4 d .
C(32) C 1.2558(3) 0.52485(11) 0.70490(12) 0.0229(6) Uani 1.0 4 d .
H(1) H 0.4938 0.4464 0.5546 0.0264 Uiso 1.0 4 calc R
H(2) H 0.7250 0.5142 0.5746 0.0330 Uiso 1.0 4 calc R
H(3) H 0.9258 0.4525 0.5074 0.0324 Uiso 1.0 4 calc R
H(4) H 0.8213 0.3450 0.4473 0.0266 Uiso 1.0 4 calc R
H(5) H 0.5922 0.2900 0.3567 0.0218 Uiso 1.0 4 calc R
H(6) H 0.4419 0.2566 0.3618 0.0218 Uiso 1.0 4 calc R
H(7) H 0.3363 0.3566 0.3546 0.0261 Uiso 1.0 4 calc R
H(8) H 0.4824 0.3956 0.3626 0.0261 Uiso 1.0 4 calc R
H(9) H 0.4503 0.3518 0.2916 0.0264 Uiso 1.0 4 calc R
H(10) H 0.3121 0.3413 0.5562 0.0197 Uiso 1.0 4 calc R
H(11) H 0.3000 0.3685 0.4760 0.0196 Uiso 1.0 4 calc R
H(12) H 0.2152 0.2679 0.4368 0.0255 Uiso 1.0 4 calc R
H(13) H 0.2368 0.2362 0.5158 0.0255 Uiso 1.0 4 calc R
H(14) H 0.1255 0.2953 0.5034 0.0255 Uiso 1.0 4 calc R
H(15) H 0.4450 0.3864 0.6822 0.0233 Uiso 1.0 4 calc R
H(16) H 0.6390 0.4679 0.7305 0.0274 Uiso 1.0 4 calc R
H(17) H 0.8453 0.3953 0.7809 0.0271 Uiso 1.0 4 calc R
H(18) H 0.7816 0.2693 0.7614 0.0238 Uiso 1.0 4 calc R
H(19) H 0.4968 0.1221 0.7388 0.0202 Uiso 1.0 4 calc R
H(20) H 0.6416 0.1581 0.7562 0.0203 Uiso 1.0 4 calc R
H(21) H 0.5191 0.1518 0.8563 0.0277 Uiso 1.0 4 calc R
H(22) H 0.5260 0.2295 0.8349 0.0278 Uiso 1.0 4 calc R
H(23) H 0.3854 0.1876 0.8200 0.0278 Uiso 1.0 4 calc R
H(24) H 0.2908 0.2635 0.7349 0.0186 Uiso 1.0 4 calc R
H(25) H 0.2715 0.2826 0.6524 0.0188 Uiso 1.0 4 calc R
H(26) H 0.1150 0.2068 0.6784 0.0247 Uiso 1.0 4 calc R
H(27) H 0.2254 0.1696 0.6273 0.0249 Uiso 1.0 4 calc R
H(28) H 0.2284 0.1566 0.7129 0.0251 Uiso 1.0 4 calc R
H(29) H 0.9447 0.0743 0.4603 0.0337 Uiso 1.0 4 calc R
H(30) H 0.9379 0.1540 0.4503 0.0337 Uiso 1.0 4 calc R
H(31) H 0.9720 0.1225 0.5284 0.0338 Uiso 1.0 4 calc R
H(32) H 0.7111 0.1017 0.3466 0.0311 Uiso 1.0 4 calc R
H(33) H 0.5808 0.1524 0.3447 0.0305 Uiso 1.0 4 calc R
H(34) H 0.7357 0.1800 0.3610 0.0307 Uiso 1.0 4 calc R
H(35) H 0.3565 0.1477 0.4145 0.0243 Uiso 1.0 4 calc R
H(36) H 0.3614 0.0678 0.4222 0.0244 Uiso 1.0 4 calc R
H(37) H 0.2966 0.1124 0.4858 0.0242 Uiso 1.0 4 calc R
H(38) H 0.3575 0.0781 0.6100 0.0235 Uiso 1.0 4 calc R
H(39) H 0.4119 0.0078 0.5793 0.0236 Uiso 1.0 4 calc R
H(40) H 0.4824 0.0393 0.6506 0.0238 Uiso 1.0 4 calc R
H(41) H 0.7202 0.0477 0.6710 0.0285 Uiso 1.0 4 calc R
H(42) H 0.8350 0.0194 0.6161 0.0283 Uiso 1.0 4 calc R
H(43) H 0.8503 0.0936 0.6481 0.0284 Uiso 1.0 4 calc R
H(44) H 1.0411 0.3655 0.6825 0.0243 Uiso 1.0 4 calc R
H(45) H 1.0617 0.3828 0.6067 0.0246 Uiso 1.0 4 calc R
H(46) H 1.0070 0.4873 0.6280 0.0215 Uiso 1.0 4 calc R
H(47) H 0.9928 0.4667 0.7124 0.0212 Uiso 1.0 4 calc R
H(48) H 1.2283 0.4213 0.7067 0.0218 Uiso 1.0 4 calc R
H(49) H 1.2413 0.4514 0.6256 0.0216 Uiso 1.0 4 calc R
H(50) H 1.2360 0.5615 0.6708 0.0275 Uiso 1.0 4 calc R
H(51) H 1.2101 0.5342 0.7512 0.0276 Uiso 1.0 4 calc R
H(52) H 1.3574 0.5212 0.7127 0.0275 Uiso 1.0 4 calc R

loop_
_atom_site_aniso_label
_atom_site_aniso_U_11
_atom_site_aniso_U_22
_atom_site_aniso_U_33
_atom_site_aniso_U_12
_atom_site_aniso_U_13
_atom_site_aniso_U_23
Hf(1) 0.01053(5) 0.00874(4) 0.01042(5) -0.00038(3) -0.00123(3) -0.00053(3)
Mo(1) 0.01193(9) 0.00834(7) 0.00914(8) 0.00015(6) 0.00026(6) -0.00064(6)
Cl(1) 0.0123(3) 0.0148(3) 0.0378(3) 0.00097(18) -0.0019(3) -0.0091(2)
P(1) 0.0145(3) 0.0117(3) 0.0098(3) -0.00098(19) -0.0015(2) 0.00057(17)
P(2) 0.0129(3) 0.0122(3) 0.0098(3) -0.00114(19) 0.00036(19) 0.00016(18)
C(1) 0.0242(12) 0.0149(10) 0.0098(10) -0.0019(9) -0.0047(9) 0.0048(8)
C(2) 0.0317(13) 0.0115(10) 0.0232(12) 0.0040(9) -0.0132(10) 0.0027(8)
C(3) 0.0440(15) 0.0115(10) 0.0259(12) -0.0074(10) -0.0140(11) 0.0063(9)
C(4) 0.0369(15) 0.0270(12) 0.0170(11) -0.0193(11) -0.0045(10) 0.0088(9)
C(5) 0.0294(14) 0.0262(11) 0.0108(10) -0.0137(10) -0.0002(9) 0.0031(8)
C(6) 0.0206(12) 0.0238(11) 0.0096(10) -0.0036(9) -0.0015(9) 0.0001(8)
C(7) 0.0225(13) 0.0295(12) 0.0134(11) -0.0044(9) -0.0036(9) 0.0050(9)
C(8) 0.0174(11) 0.0176(10) 0.0135(10) 0.0054(9) 0.0001(8) 0.0025(8)
C(9) 0.0167(12) 0.0272(12) 0.0198(11) 0.0016(9) 0.0014(9) 0.0001(9)
C(10) 0.0168(11) 0.0180(10) 0.0108(10) -0.0033(8) 0.0044(8) -0.0025(8)
C(11) 0.0180(12) 0.0177(10) 0.0223(11) 0.0008(9) 0.0062(9) -0.0064(8)
C(12) 0.0280(13) 0.0202(11) 0.0200(11) -0.0040(10) 0.0070(10) -0.0108(9)
C(13) 0.0295(14) 0.0272(12) 0.0112(11) -0.0116(10) -0.0012(10) -0.0041(9)
C(14) 0.0247(12) 0.0223(11) 0.0123(10) -0.0058(9) -0.0034(9) 0.0040(8)
C(15) 0.0178(11) 0.0166(10) 0.0150(10) -0.0017(9) -0.0023(9) 0.0049(8)
C(16) 0.0255(13) 0.0289(12) 0.0149(11) -0.0042(10) -0.0003(9) 0.0042(9)
C(17) 0.0132(11) 0.0187(10) 0.0140(10) 0.0023(8) 0.0034(8) 0.0006(8)
C(18) 0.0148(11) 0.0234(11) 0.0243(12) -0.0015(9) -0.0009(9) 0.0060(9)
C(19) 0.0174(11) 0.0116(9) 0.0244(11) 0.0015(8) 0.0032(9) -0.0068(8)
C(20) 0.0246(12) 0.0111(9) 0.0157(11) -0.0018(8) 0.0036(9) -0.0053(8)
C(21) 0.0198(11) 0.0107(9) 0.0137(10) -0.0011(8) -0.0003(8) -0.0037(7)
C(22) 0.0194(11) 0.0091(9) 0.0150(10) -0.0010(8) 0.0009(8) -0.0031(7)
C(23) 0.0206(11) 0.0077(9) 0.0202(11) 0.0013(8) -0.0027(9) -0.0027(8)
C(24) 0.0202(13) 0.0234(12) 0.0407(15) 0.0027(10) 0.0090(11) -0.0101(10)
C(25) 0.0396(16) 0.0215(11) 0.0152(11) -0.0018(10) 0.0086(10) -0.0054(8)
C(26) 0.0245(12) 0.0152(10) 0.0209(11) -0.0021(9) -0.0051(9) -0.0036(8)
C(27) 0.0258(12) 0.0135(10) 0.0196(11) -0.0044(9) 0.0029(9) -0.0010(8)
C(28) 0.0276(13) 0.0153(10) 0.0278(12) 0.0056(9) -0.0050(10) 0.0007(9)
C(29) 0.0107(11) 0.0185(10) 0.0292(12) -0.0010(8) -0.0017(9) -0.0075(9)
C(30) 0.0132(11) 0.0162(10) 0.0246(11) -0.0007(8) -0.0003(9) -0.0059(8)
C(31) 0.0144(11) 0.0190(10) 0.0208(11) -0.0029(8) 0.0033(9) -0.0036(8)
C(32) 0.0183(12) 0.0226(11) 0.0279(12) -0.0057(9) 0.0029(10) -0.0046(9)

loop_
_atom_type_symbol
_atom_type_description
_atom_type_scat_dispersion_real
_atom_type_scat_dispersion_imag
_atom_type_scat_source
C C 0.0033 0.0016
;
International Tables for Crystallography
(1992, Vol. C, Tables 4.2.6.8 and 6.1.1.4)
;
H H 0.0000 0.0000
;
International Tables for Crystallography
(1992, Vol. C, Table 6.1.1.4)
;
P P 0.1023 0.0942
;
International Tables for Crystallography
(1992, Vol. C, Tables 4.2.6.8 and 6.1.1.4)
;
Cl Cl 0.1484 0.1585
;
International Tables for Crystallography
(1992, Vol. C, Tables 4.2.6.8 and 6.1.1.4)
;
Mo Mo -1.6832 0.6857
;
International Tables for Crystallography
(1992, Vol. C, Tables 4.2.6.8 and 6.1.1.4)
;
Hf Hf -0.5830 6.1852
;
International Tables for Crystallography
(1992, Vol. C, Tables 4.2.6.8 and 6.1.1.4)
;

loop_
_geom_angle_atom_site_label_1
_geom_angle_atom_site_label_2
_geom_angle_atom_site_label_3
_geom_angle
_geom_angle_publ_flag
Mo(1) Hf(1) Cl(1) 45.951(12) yes
Mo(1) Hf(1) C(1) 70.23(5) yes
Mo(1) Hf(1) C(2) 98.19(5) yes
Mo(1) Hf(1) C(3) 125.54(5) yes
Mo(1) Hf(1) C(4) 112.76(5) yes
Mo(1) Hf(1) C(5) 80.16(5) yes
Mo(1) Hf(1) C(10) 70.68(5) yes
Mo(1) Hf(1) C(11) 93.65(5) yes
Mo(1) Hf(1) C(12) 124.77(5) yes
Mo(1) Hf(1) C(13) 119.65(5) yes
Mo(1) Hf(1) C(14) 87.14(5) yes
Mo(1) Hf(1) C(29) 124.70(5) yes
Cl(1) Hf(1) C(1) 99.00(5) yes
Cl(1) Hf(1) C(2) 132.56(5) yes
Cl(1) Hf(1) C(3) 136.90(6) yes
Cl(1) Hf(1) C(4) 105.36(6) yes
Cl(1) Hf(1) C(5) 84.55(6) yes
Cl(1) Hf(1) C(10) 91.46(5) yes
Cl(1) Hf(1) C(11) 124.72(5) yes
Cl(1) Hf(1) C(12) 137.06(5) yes
Cl(1) Hf(1) C(13) 107.86(5) yes
Cl(1) Hf(1) C(14) 82.56(6) yes
Cl(1) Hf(1) C(29) 78.84(5) yes
C(1) Hf(1) C(2) 33.56(7) yes
C(1) Hf(1) C(3) 55.34(7) yes
C(1) Hf(1) C(4) 55.01(8) yes
C(1) Hf(1) C(5) 33.75(8) yes
C(1) Hf(1) C(10) 111.41(7) yes
C(1) Hf(1) C(11) 98.31(7) yes
C(1) Hf(1) C(12) 117.19(7) yes
C(1) Hf(1) C(13) 149.45(7) yes
C(1) Hf(1) C(14) 144.54(7) yes
C(1) Hf(1) C(29) 126.49(8) yes
C(2) Hf(1) C(3) 33.09(8) yes
C(2) Hf(1) C(4) 54.28(8) yes
C(2) Hf(1) C(5) 55.11(8) yes
C(2) Hf(1) C(10) 105.50(7) yes
C(2) Hf(1) C(11) 78.28(7) yes
C(2) Hf(1) C(12) 86.25(7) yes
C(2) Hf(1) C(13) 118.23(7) yes
C(2) Hf(1) C(14) 133.29(7) yes
C(2) Hf(1) C(29) 122.95(8) yes
C(3) Hf(1) C(4) 32.30(8) yes
C(3) Hf(1) C(5) 54.48(7) yes
C(3) Hf(1) C(10) 128.44(8) yes
C(3) Hf(1) C(11) 95.20(8) yes
C(3) Hf(1) C(12) 85.03(7) yes
C(3) Hf(1) C(13) 108.78(7) yes
C(3) Hf(1) C(14) 139.26(7) yes
C(3) Hf(1) C(29) 90.09(8) yes
C(4) Hf(1) C(5) 32.68(7) yes
C(4) Hf(1) C(10) 159.41(8) yes
C(4) Hf(1) C(11) 127.31(8) yes
C(4) Hf(1) C(12) 113.91(7) yes
C(4) Hf(1) C(13) 127.46(7) yes
C(4) Hf(1) C(14) 158.66(7) yes
C(4) Hf(1) C(29) 73.82(8) yes
C(5) Hf(1) C(10) 142.42(7) yes
C(5) Hf(1) C(11) 130.97(8) yes
C(5) Hf(1) C(12) 138.37(7) yes
C(5) Hf(1) C(13) 160.14(7) yes
C(5) Hf(1) C(14) 166.11(7) yes
C(5) Hf(1) C(29) 93.85(8) yes
C(10) Hf(1) C(11) 33.62(7) yes
C(10) Hf(1) C(12) 55.38(7) yes
C(10) Hf(1) C(13) 54.81(7) yes
C(10) Hf(1) C(14) 33.37(7) yes
C(10) Hf(1) C(29) 122.06(7) yes
C(11) Hf(1) C(12) 33.19(7) yes
C(11) Hf(1) C(13) 54.34(8) yes
C(11) Hf(1) C(14) 55.04(7) yes
C(11) Hf(1) C(29) 127.07(8) yes
C(12) Hf(1) C(13) 32.42(7) yes
C(12) Hf(1) C(14) 54.62(7) yes
C(12) Hf(1) C(29) 95.61(8) yes
C(13) Hf(1) C(14) 32.76(7) yes
C(13) Hf(1) C(29) 74.12(8) yes
C(14) Hf(1) C(29) 88.74(8) yes
Hf(1) Mo(1) Cl(1) 46.694(11) yes
Hf(1) Mo(1) P(1) 69.245(13) yes
Hf(1) Mo(1) P(2) 71.111(11) yes
Hf(1) Mo(1) C(19) 127.77(6) yes
Hf(1) Mo(1) C(20) 140.40(5) yes
Hf(1) Mo(1) C(21) 165.13(5) yes
Hf(1) Mo(1) C(22) 158.11(5) yes
Hf(1) Mo(1) C(23) 135.15(5) yes
Cl(1) Mo(1) P(1) 106.017(18) yes
Cl(1) Mo(1) P(2) 95.708(18) yes
Cl(1) Mo(1) C(19) 82.94(6) yes
Cl(1) Mo(1) C(20) 110.24(6) yes
Cl(1) Mo(1) C(21) 142.30(5) yes
Cl(1) Mo(1) C(22) 125.81(5) yes
Cl(1) Mo(1) C(23) 91.84(5) yes
P(1) Mo(1) P(2) 94.368(18) yes
P(1) Mo(1) C(19) 126.24(6) yes
P(1) Mo(1) C(20) 95.60(5) yes
P(1) Mo(1) C(21) 95.97(5) yes
P(1) Mo(1) C(22) 126.91(5) yes
P(1) Mo(1) C(23) 153.51(5) yes
P(2) Mo(1) C(19) 138.29(6) yes
P(2) Mo(1) C(20) 148.27(6) yes
P(2) Mo(1) C(21) 113.02(5) yes
P(2) Mo(1) C(22) 91.45(5) yes
P(2) Mo(1) C(23) 103.32(5) yes
C(19) Mo(1) C(20) 35.69(8) yes
C(19) Mo(1) C(21) 59.39(8) yes
C(19) Mo(1) C(22) 58.31(7) yes
C(19) Mo(1) C(23) 35.51(8) yes
C(20) Mo(1) C(21) 35.93(8) yes
C(20) Mo(1) C(22) 58.80(7) yes
C(20) Mo(1) C(23) 59.32(7) yes
C(21) Mo(1) C(22) 35.30(7) yes
C(21) Mo(1) C(23) 59.07(7) yes
C(22) Mo(1) C(23) 34.70(7) yes
Hf(1) Cl(1) Mo(1) 87.355(16) yes
Mo(1) P(1) C(1) 109.12(7) yes
Mo(1) P(1) C(6) 119.35(7) yes
Mo(1) P(1) C(8) 124.67(7) yes
C(1) P(1) C(6) 100.33(9) yes
C(1) P(1) C(8) 100.05(10) yes
C(6) P(1) C(8) 99.33(10) yes
Mo(1) P(2) C(10) 109.15(7) yes
Mo(1) P(2) C(15) 115.03(7) yes
Mo(1) P(2) C(17) 129.31(7) yes
C(10) P(2) C(15) 99.52(9) yes
C(10) P(2) C(17) 98.49(9) yes
C(15) P(2) C(17) 100.58(10) yes
Hf(1) C(1) P(1) 104.88(9) yes
Hf(1) C(1) C(2) 73.75(12) yes
Hf(1) C(1) C(5) 74.02(12) yes
P(1) C(1) C(2) 128.26(17) yes
P(1) C(1) C(5) 123.01(16) yes
C(2) C(1) C(5) 106.62(18) yes
Hf(1) C(2) C(1) 72.68(12) yes
Hf(1) C(2) C(3) 74.74(13) yes
C(1) C(2) C(3) 108.4(2) yes
Hf(1) C(3) C(2) 72.16(12) yes
Hf(1) C(3) C(4) 74.98(12) yes
C(2) C(3) C(4) 108.20(19) yes
Hf(1) C(4) C(3) 72.72(12) yes
Hf(1) C(4) C(5) 71.61(12) yes
C(3) C(4) C(5) 108.4(2) yes
Hf(1) C(5) C(1) 72.23(11) yes
Hf(1) C(5) C(4) 75.71(12) yes
C(1) C(5) C(4) 108.26(19) yes
P(1) C(6) C(7) 116.47(14) yes
P(1) C(8) C(9) 111.64(14) yes
Hf(1) C(10) P(2) 108.01(9) yes
Hf(1) C(10) C(11) 72.42(12) yes
Hf(1) C(10) C(14) 73.77(12) yes
P(2) C(10) C(11) 125.79(16) yes
P(2) C(10) C(14) 126.17(16) yes
C(11) C(10) C(14) 106.46(18) yes
Hf(1) C(11) C(10) 73.96(12) yes
Hf(1) C(11) C(12) 75.12(13) yes
C(10) C(11) C(12) 108.87(19) yes
Hf(1) C(12) C(11) 71.69(12) yes
Hf(1) C(12) C(13) 75.11(12) yes
C(11) C(12) C(13) 107.77(19) yes
Hf(1) C(13) C(12) 72.47(12) yes
Hf(1) C(13) C(14) 71.83(12) yes
C(12) C(13) C(14) 108.36(19) yes
Hf(1) C(14) C(10) 72.86(11) yes
Hf(1) C(14) C(13) 75.41(12) yes
C(10) C(14) C(13) 108.50(19) yes
P(2) C(15) C(16) 117.23(15) yes
P(2) C(17) C(18) 115.31(14) yes
Mo(1) C(19) C(20) 72.44(12) yes
Mo(1) C(19) C(23) 73.73(12) yes
Mo(1) C(19) C(24) 126.49(14) yes
C(20) C(19) C(23) 108.82(19) yes
C(20) C(19) C(24) 124.9(2) yes
C(23) C(19) C(24) 125.71(19) yes
Mo(1) C(20) C(19) 71.87(12) yes
Mo(1) C(20) C(21) 72.42(11) yes
Mo(1) C(20) C(25) 134.55(13) yes
C(19) C(20) C(21) 107.40(17) yes
C(19) C(20) C(25) 123.5(2) yes
C(21) C(20) C(25) 126.9(2) yes
Mo(1) C(21) C(20) 71.65(11) yes
Mo(1) C(21) C(22) 73.88(11) yes
Mo(1) C(21) C(26) 131.99(13) yes
C(20) C(21) C(22) 107.25(17) yes
C(20) C(21) C(26) 126.61(17) yes
C(22) C(21) C(26) 124.31(18) yes
Mo(1) C(22) C(21) 70.82(10) yes
Mo(1) C(22) C(23) 71.92(11) yes
Mo(1) C(22) C(27) 133.27(13) yes
C(21) C(22) C(23) 109.06(17) yes
C(21) C(22) C(27) 123.06(18) yes
C(23) C(22) C(27) 126.66(17) yes
Mo(1) C(23) C(19) 70.76(11) yes
Mo(1) C(23) C(22) 73.38(11) yes
Mo(1) C(23) C(28) 125.74(13) yes
C(19) C(23) C(22) 107.43(17) yes
C(19) C(23) C(28) 124.54(19) yes
C(22) C(23) C(28) 127.78(18) yes
Hf(1) C(29) C(30) 123.50(14) yes
C(29) C(30) C(31) 112.40(16) yes
C(30) C(31) C(32) 114.99(17) yes
Hf(1) C(2) H(1) 125.030 no
C(1) C(2) H(1) 125.121 no
C(3) C(2) H(1) 125.923 no
Hf(1) C(3) H(2) 125.499 no
C(2) C(3) H(2) 125.231 no
C(4) C(3) H(2) 126.004 no
Hf(1) C(4) H(3) 125.220 no
C(3) C(4) H(3) 125.615 no
C(5) C(4) H(3) 125.786 no
Hf(1) C(5) H(4) 125.116 no
C(1) C(5) H(4) 125.389 no
C(4) C(5) H(4) 125.727 no
P(1) C(6) H(5) 116.710 no
P(1) C(6) H(6) 117.048 no
C(7) C(6) H(5) 98.465 no
C(7) C(6) H(6) 99.136 no
H(5) C(6) H(6) 106.110 no
C(6) C(7) H(7) 108.809 no
C(6) C(7) H(8) 109.272 no
C(6) C(7) H(9) 110.405 no
H(7) C(7) H(8) 109.445 no
H(7) C(7) H(9) 109.450 no
H(8) C(7) H(9) 109.441 no
P(1) C(8) H(10) 118.195 no
P(1) C(8) H(11) 118.379 no
C(9) C(8) H(10) 99.822 no
C(9) C(8) H(11) 100.135 no
H(10) C(8) H(11) 105.693 no
C(8) C(9) H(12) 109.120 no
C(8) C(9) H(13) 109.388 no
C(8) C(9) H(14) 109.991 no
H(12) C(9) H(13) 109.441 no
H(12) C(9) H(14) 109.438 no
H(13) C(9) H(14) 109.448 no
Hf(1) C(11) H(15) 125.317 no
C(10) C(11) H(15) 124.833 no
C(12) C(11) H(15) 125.494 no
Hf(1) C(12) H(16) 125.440 no
C(11) C(12) H(16) 125.965 no
C(13) C(12) H(16) 125.738 no
Hf(1) C(13) H(17) 125.469 no
C(12) C(13) H(17) 126.089 no
C(14) C(13) H(17) 125.364 no
Hf(1) C(14) H(18) 124.999 no
C(10) C(14) H(18) 124.959 no
C(13) C(14) H(18) 125.902 no
P(2) C(15) H(19) 116.533 no
P(2) C(15) H(20) 116.321 no
C(16) C(15) H(19) 98.986 no
C(16) C(15) H(20) 98.766 no
H(19) C(15) H(20) 106.249 no
C(15) C(16) H(21) 109.934 no
C(15) C(16) H(22) 109.365 no
C(15) C(16) H(23) 109.195 no
H(21) C(16) H(22) 109.443 no
H(21) C(16) H(23) 109.451 no
H(22) C(16) H(23) 109.437 no
P(2) C(17) H(24) 117.902 no
P(2) C(17) H(25) 117.570 no
C(18) C(17) H(24) 98.797 no
C(18) C(17) H(25) 98.502 no
H(24) C(17) H(25) 105.548 no
C(17) C(18) H(26) 109.775 no
C(17) C(18) H(27) 109.487 no
C(17) C(18) H(28) 109.225 no
H(26) C(18) H(27) 109.442 no
H(26) C(18) H(28) 109.448 no
H(27) C(18) H(28) 109.450 no
C(19) C(24) H(29) 109.142 no
C(19) C(24) H(30) 110.000 no
C(19) C(24) H(31) 109.357 no
H(29) C(24) H(30) 109.452 no
H(29) C(24) H(31) 109.442 no
H(30) C(24) H(31) 109.433 no
C(20) C(25) H(32) 109.677 no
C(20) C(25) H(33) 109.021 no
C(20) C(25) H(34) 109.809 no
H(32) C(25) H(33) 109.437 no
H(32) C(25) H(34) 109.441 no
H(33) C(25) H(34) 109.442 no
C(21) C(26) H(35) 109.861 no
C(21) C(26) H(36) 109.582 no
C(21) C(26) H(37) 109.055 no
H(35) C(26) H(36) 109.455 no
H(35) C(26) H(37) 109.437 no
H(36) C(26) H(37) 109.437 no
C(22) C(27) H(38) 109.298 no
C(22) C(27) H(39) 109.893 no
C(22) C(27) H(40) 109.302 no
H(38) C(27) H(39) 109.442 no
H(38) C(27) H(40) 109.444 no
H(39) C(27) H(40) 109.447 no
C(23) C(28) H(41) 109.868 no
C(23) C(28) H(42) 109.757 no
C(23) C(28) H(43) 108.881 no
H(41) C(28) H(42) 109.438 no
H(41) C(28) H(43) 109.440 no
H(42) C(28) H(43) 109.442 no
Hf(1) C(29) H(44) 127.337 no
Hf(1) C(29) H(45) 127.088 no
C(30) C(29) H(44) 85.317 no
C(30) C(29) H(45) 86.058 no
H(44) C(29) H(45) 94.371 no
C(29) C(30) H(46) 108.548 no
C(29) C(30) H(47) 109.533 no
C(31) C(30) H(46) 107.906 no
C(31) C(30) H(47) 108.906 no
H(46) C(30) H(47) 109.502 no
C(30) C(31) H(48) 107.846 no
C(30) C(31) H(49) 108.981 no
C(32) C(31) H(48) 108.046 no
C(32) C(31) H(49) 107.403 no
H(48) C(31) H(49) 109.497 no
C(31) C(32) H(50) 109.806 no
C(31) C(32) H(51) 109.152 no
C(31) C(32) H(52) 109.537 no
H(50) C(32) H(51) 109.443 no
H(50) C(32) H(52) 109.446 no
H(51) C(32) H(52) 109.442 no

loop_
_geom_bond_atom_site_label_1
_geom_bond_atom_site_label_2
_geom_bond_distance
_geom_bond_publ_flag
Hf(1) Mo(1) 3.4065(3) yes
Hf(1) Cl(1) 2.4816(5) yes
Hf(1) C(1) 2.4507(19) yes
Hf(1) C(2) 2.465(2) yes
Hf(1) C(3) 2.498(2) yes
Hf(1) C(4) 2.526(3) yes
Hf(1) C(5) 2.474(2) yes
Hf(1) C(10) 2.469(2) yes
Hf(1) C(11) 2.449(3) yes
Hf(1) C(12) 2.493(2) yes
Hf(1) C(13) 2.527(2) yes
Hf(1) C(14) 2.481(2) yes
Hf(1) C(29) 2.304(2) yes
Mo(1) Cl(1) 2.4510(5) yes
Mo(1) P(1) 2.4080(5) yes
Mo(1) P(2) 2.4367(6) yes
Mo(1) C(19) 2.323(2) yes
Mo(1) C(20) 2.330(2) yes
Mo(1) C(21) 2.3402(19) yes
Mo(1) C(22) 2.3802(18) yes
Mo(1) C(23) 2.3614(18) yes
P(1) C(1) 1.816(2) yes
P(1) C(6) 1.8505(19) yes
P(1) C(8) 1.843(2) yes
P(2) C(10) 1.816(2) yes
P(2) C(15) 1.848(2) yes
P(2) C(17) 1.850(2) yes
C(1) C(2) 1.419(3) yes
C(1) C(5) 1.430(4) yes
C(2) C(3) 1.414(4) yes
C(3) C(4) 1.398(4) yes
C(4) C(5) 1.408(3) yes
C(6) C(7) 1.539(3) yes
C(8) C(9) 1.532(3) yes
C(10) C(11) 1.422(3) yes
C(10) C(14) 1.421(3) yes
C(11) C(12) 1.412(3) yes
C(12) C(13) 1.402(3) yes
C(13) C(14) 1.413(3) yes
C(15) C(16) 1.530(3) yes
C(17) C(18) 1.536(3) yes
C(19) C(20) 1.426(3) yes
C(19) C(23) 1.429(3) yes
C(19) C(24) 1.511(4) yes
C(20) C(21) 1.440(3) yes
C(20) C(25) 1.508(3) yes
C(21) C(22) 1.432(3) yes
C(21) C(26) 1.502(3) yes
C(22) C(23) 1.414(3) yes
C(22) C(27) 1.510(3) yes
C(23) C(28) 1.510(3) yes
C(29) C(30) 1.554(3) yes
C(30) C(31) 1.524(3) yes
C(31) C(32) 1.517(3) yes
C(2) H(1) 0.980 no
C(3) H(2) 0.980 no
C(4) H(3) 0.980 no
C(5) H(4) 0.980 no
C(6) H(5) 0.970 no
C(6) H(6) 0.970 no
C(7) H(7) 0.960 no
C(7) H(8) 0.960 no
C(7) H(9) 0.960 no
C(8) H(10) 0.970 no
C(8) H(11) 0.970 no
C(9) H(12) 0.960 no
C(9) H(13) 0.960 no
C(9) H(14) 0.960 no
C(11) H(15) 0.980 no
C(12) H(16) 0.980 no
C(13) H(17) 0.980 no
C(14) H(18) 0.980 no
C(15) H(19) 0.970 no
C(15) H(20) 0.970 no
C(16) H(21) 0.960 no
C(16) H(22) 0.960 no
C(16) H(23) 0.960 no
C(17) H(24) 0.970 no
C(17) H(25) 0.970 no
C(18) H(26) 0.960 no
C(18) H(27) 0.960 no
C(18) H(28) 0.960 no
C(24) H(29) 0.960 no
C(24) H(30) 0.960 no
C(24) H(31) 0.960 no
C(25) H(32) 0.960 no
C(25) H(33) 0.960 no
C(25) H(34) 0.960 no
C(26) H(35) 0.960 no
C(26) H(36) 0.960 no
C(26) H(37) 0.960 no
C(27) H(38) 0.960 no
C(27) H(39) 0.960 no
C(27) H(40) 0.960 no
C(28) H(41) 0.960 no
C(28) H(42) 0.960 no
C(28) H(43) 0.960 no
C(29) H(44) 0.970 no
C(29) H(45) 0.970 no
C(30) H(46) 0.970 no
C(30) H(47) 0.970 no
C(31) H(48) 0.970 no
C(31) H(49) 0.970 no
C(32) H(50) 0.960 no
C(32) H(51) 0.960 no
C(32) H(52) 0.960 no
